data_1555938
loop_
_publ_author_name
'Xiao, Guolan'
'Ma, Chaoqun'
'Xing, Dong'
'Hu, Wenhao'

_publ_section_title
;
 Enantioselective Synthesis of \a-Mercapto-\b-amino Esters via
 Rh(II)/Chiral Phosphoric Acid-Cocatalyzed Three-Component Reaction of
 Diazo Compounds, Thiols, and Imines.
;
_journal_issue 23
_journal_name_full 'Organic letters'
_journal_page_first 6086
_journal_page_last 6089
_journal_paper_doi 10.1021/acs.orglett.6b03075
_journal_volume 18
_journal_year 2016
_chemical_absolute_configuration ad
_chemical_formula_sum 'C29 H26 F N O2 S'
_chemical_formula_weight 471.57
_space_group_IT_number 4
_space_group_name_Hall 'P 2yb'
_space_group_name_H-M_alt 'P 1 21 1'
_symmetry_cell_setting monoclinic
_symmetry_space_group_name_H-M 'P 1 21 1'
_atom_sites_solution_hydrogens geom
_atom_sites_solution_primary direct
_atom_sites_solution_secondary difmap
_audit_creation_method SHELXL-97
_cell_angle_alpha 90.00
_cell_angle_beta 106.1820(10)
_cell_angle_gamma 90.00
_cell_formula_units_Z 2
_cell_length_a 10.2430(3)
_cell_length_b 9.9910(3)
_cell_length_c 12.3700(4)
_cell_measurement_reflns_used 7850
_cell_measurement_temperature 296(2)
_cell_measurement_theta_max 26.49
_cell_measurement_theta_min 2.29
_cell_volume 1215.76(6)
_computing_structure_refinement 'SHELXL-97 (Sheldrick, 2008)'
_computing_structure_solution 'SHELXS-97 (Sheldrick, 2008)'
_diffrn_ambient_temperature 296(2)
_diffrn_measured_fraction_theta_full 1.000
_diffrn_measured_fraction_theta_max 1.000
_diffrn_measurement_device_type 'Bruker Smart Apex II CCD'
_diffrn_radiation_monochromator graphite
_diffrn_radiation_source 'fine-focus sealed tube'
_diffrn_radiation_type MoK\a
_diffrn_radiation_wavelength 0.71073
_diffrn_reflns_av_R_equivalents 0.0219
_diffrn_reflns_av_sigmaI/netI 0.0206
_diffrn_reflns_limit_h_max 11
_diffrn_reflns_limit_h_min -12
_diffrn_reflns_limit_k_max 11
_diffrn_reflns_limit_k_min -11
_diffrn_reflns_limit_l_max 14
_diffrn_reflns_limit_l_min -14
_diffrn_reflns_number 14215
_diffrn_reflns_theta_full 25.01
_diffrn_reflns_theta_max 25.01
_diffrn_reflns_theta_min 1.71
_exptl_absorpt_coefficient_mu 0.167
_exptl_absorpt_correction_T_max 0.9422
_exptl_absorpt_correction_T_min 0.9239
_exptl_absorpt_correction_type multi-scan
_exptl_absorpt_process_details sadabs
_exptl_crystal_colour colorless
_exptl_crystal_density_diffrn 1.288
_exptl_crystal_density_method 'not measured'
_exptl_crystal_description block
_exptl_crystal_F_000 496
_exptl_crystal_size_max 0.48
_exptl_crystal_size_mid 0.42
_exptl_crystal_size_min 0.36
_refine_diff_density_max 0.260
_refine_diff_density_min -0.195
_refine_diff_density_rms 0.035
_refine_ls_abs_structure_details 'Flack H D (1983), Acta Cryst. A39, 876-881'
_refine_ls_abs_structure_Flack -0.02(6)
_refine_ls_extinction_method none
_refine_ls_goodness_of_fit_ref 1.025
_refine_ls_hydrogen_treatment constr
_refine_ls_matrix_type full
_refine_ls_number_parameters 307
_refine_ls_number_reflns 4262
_refine_ls_number_restraints 1
_refine_ls_restrained_S_all 1.025
_refine_ls_R_factor_all 0.0342
_refine_ls_R_factor_gt 0.0317
_refine_ls_shift/su_max 0.000
_refine_ls_shift/su_mean 0.000
_refine_ls_structure_factor_coef Fsqd
_refine_ls_weighting_details 'calc w=1/[\s^2^(Fo^2^)+(0.0590P)^2^+0.1060P] where P=(Fo^2^+2Fc^2^)/3'
_refine_ls_weighting_scheme calc
_refine_ls_wR_factor_gt 0.0857
_refine_ls_wR_factor_ref 0.0882
_reflns_number_gt 4014
_reflns_number_total 4262
_reflns_threshold_expression >2sigma(I)
_cod_data_source_file ol6b03075_si_001.cif
_cod_data_source_block z
_cod_depositor_comments
;
The following automatic conversions were performed:

data item '_symmetry_cell_setting' value 'Monoclinic' was changed to
'monoclinic' in accordance with the
/home/saulius/struct/COD-crude-data/automatic-downloads/DataCite-retrospective/ACS/depositions/lib/dictionaries/cif_core.dic
dictionary named 'cif_core.dic' version 2.4.2 last updated on
2011-04-26.

Automatic conversion script
Id: cif_fix_values 6909 2019-04-08 15:41:33Z antanas 
;
_cod_original_sg_symbol_H-M P2(1)
_cod_database_code 1555938

loop_
_symmetry_equiv_pos_as_xyz
'x, y, z'
'-x, y+1/2, -z'

loop_
_atom_site_label
_atom_site_type_symbol
_atom_site_fract_x
_atom_site_fract_y
_atom_site_fract_z
_atom_site_U_iso_or_equiv
_atom_site_adp_type
_atom_site_occupancy
_atom_site_symmetry_multiplicity
_atom_site_calc_flag
_atom_site_refinement_flags
S1 S 0.57518(4) 0.15599(5) 0.66852(4) 0.04939(13) Uani 1 1 d .
F1 F 1.39927(13) 0.01685(16) 0.82596(12) 0.0718(4) Uani 1 1 d .
O1 O 0.84763(16) 0.36265(14) 0.64527(13) 0.0609(4) Uani 1 1 d .
O2 O 0.70700(16) 0.26486(15) 0.49720(12) 0.0598(4) Uani 1 1 d .
N1 N 0.80396(16) 0.06088(17) 0.86547(12) 0.0455(4) Uani 1 1 d .
H1A H 0.7473 -0.0014 0.8358 0.055 Uiso 1 1 calc R
C1 C 0.8454(2) 0.07556(18) 0.98229(15) 0.0441(4) Uani 1 1 d .
C2 C 0.7560(2) 0.0384(2) 1.04376(16) 0.0516(5) Uani 1 1 d .
H2A H 0.6701 0.0062 1.0063 0.062 Uiso 1 1 calc R
C3 C 0.7937(3) 0.0489(2) 1.16007(19) 0.0630(6) Uani 1 1 d .
H3A H 0.7322 0.0257 1.1998 0.076 Uiso 1 1 calc R
C4 C 0.9218(3) 0.0935(2) 1.21760(18) 0.0642(6) Uani 1 1 d .
H4A H 0.9476 0.0984 1.2958 0.077 Uiso 1 1 calc R
C5 C 1.0099(3) 0.1302(3) 1.15826(18) 0.0663(6) Uani 1 1 d .
H5A H 1.0962 0.1605 1.1966 0.080 Uiso 1 1 calc R
C6 C 0.9732(2) 0.1232(2) 1.04171(17) 0.0590(6) Uani 1 1 d .
H6A H 1.0343 0.1506 1.0029 0.071 Uiso 1 1 calc R
C7 C 1.00063(18) 0.11342(17) 0.79536(14) 0.0402(4) Uani 1 1 d .
C8 C 1.0945(2) 0.2121(2) 0.79180(17) 0.0486(4) Uani 1 1 d .
H8A H 1.0671 0.3012 0.7836 0.058 Uiso 1 1 calc R
C9 C 1.2284(2) 0.1801(2) 0.80026(18) 0.0559(5) Uani 1 1 d .
H9A H 1.2910 0.2463 0.7971 0.067 Uiso 1 1 calc R
C10 C 1.2665(2) 0.0483(2) 0.81344(16) 0.0501(5) Uani 1 1 d .
C11 C 1.1781(2) -0.0512(2) 0.81796(17) 0.0520(5) Uani 1 1 d .
H11A H 1.2071 -0.1398 0.8272 0.062 Uiso 1 1 calc R
C12 C 1.04492(19) -0.01900(19) 0.80871(16) 0.0468(4) Uani 1 1 d .
H12A H 0.9835 -0.0866 0.8114 0.056 Uiso 1 1 calc R
C13 C 0.56801(18) 0.3179(2) 0.72810(16) 0.0474(4) Uani 1 1 d .
C14 C 0.5211(2) 0.4257(2) 0.65861(18) 0.0564(5) Uani 1 1 d .
H14A H 0.4923 0.4136 0.5810 0.068 Uiso 1 1 calc R
C15 C 0.5165(2) 0.5514(3) 0.70350(19) 0.0626(6) Uani 1 1 d .
H15A H 0.4836 0.6229 0.6556 0.075 Uiso 1 1 calc R
C16 C 0.5596(3) 0.5729(3) 0.8173(2) 0.0645(6) Uani 1 1 d .
C17 C 0.6026(3) 0.4630(3) 0.8856(2) 0.0748(7) Uani 1 1 d .
H17A H 0.6303 0.4749 0.9632 0.090 Uiso 1 1 calc R
C18 C 0.6059(3) 0.3371(3) 0.84278(19) 0.0648(6) Uani 1 1 d .
H18A H 0.6336 0.2648 0.8911 0.078 Uiso 1 1 calc R
C19 C 0.77378(18) 0.01494(19) 0.60934(15) 0.0418(4) Uani 1 1 d .
C20 C 0.8556(2) 0.0105(2) 0.53628(17) 0.0527(5) Uani 1 1 d .
H20A H 0.8969 0.0885 0.5212 0.063 Uiso 1 1 calc R
C21 C 0.8764(2) -0.1076(3) 0.4862(2) 0.0640(6) Uani 1 1 d .
H21A H 0.9294 -0.1081 0.4362 0.077 Uiso 1 1 calc R
C22 C 0.8194(3) -0.2249(3) 0.5094(2) 0.0664(6) Uani 1 1 d .
H22A H 0.8347 -0.3047 0.4762 0.080 Uiso 1 1 calc R
C23 C 0.7401(3) -0.2230(2) 0.5818(2) 0.0618(6) Uani 1 1 d .
H23A H 0.7022 -0.3023 0.5984 0.074 Uiso 1 1 calc R
C24 C 0.7155(2) -0.1043(2) 0.63070(17) 0.0510(5) Uani 1 1 d .
H24A H 0.6595 -0.1044 0.6783 0.061 Uiso 1 1 calc R
C25 C 0.77932(18) 0.2701(2) 0.60518(15) 0.0425(4) Uani 1 1 d .
C26 C 0.7172(3) 0.3796(3) 0.4302(2) 0.0820(8) Uani 1 1 d .
H26A H 0.6631 0.3654 0.3541 0.123 Uiso 1 1 calc R
H26B H 0.8104 0.3927 0.4312 0.123 Uiso 1 1 calc R
H26C H 0.6849 0.4574 0.4604 0.123 Uiso 1 1 calc R
C27 C 0.5587(4) 0.7110(3) 0.8669(3) 0.0947(10) Uani 1 1 d .
H27A H 0.5288 0.7750 0.8073 0.142 Uiso 1 1 calc R
H27B H 0.6488 0.7335 0.9114 0.142 Uiso 1 1 calc R
H27C H 0.4980 0.7121 0.9136 0.142 Uiso 1 1 calc R
C28 C 0.75729(16) 0.1440(2) 0.66943(14) 0.0405(4) Uani 1 1 d .
C29 C 0.85523(16) 0.14945(19) 0.79279(13) 0.0396(3) Uani 1 1 d .
H29A H 0.8550 0.2412 0.8209 0.048 Uiso 1 1 calc R

loop_
_atom_site_aniso_label
_atom_site_aniso_U_11
_atom_site_aniso_U_22
_atom_site_aniso_U_33
_atom_site_aniso_U_23
_atom_site_aniso_U_13
_atom_site_aniso_U_12
S1 0.0376(2) 0.0618(3) 0.0481(3) -0.0044(2) 0.01097(17) -0.0091(2)
F1 0.0489(7) 0.0916(10) 0.0792(9) 0.0017(7) 0.0249(6) 0.0072(7)
O1 0.0662(9) 0.0521(8) 0.0574(9) 0.0066(7) 0.0059(7) -0.0185(7)
O2 0.0701(9) 0.0609(9) 0.0413(8) 0.0130(7) 0.0036(7) -0.0118(7)
N1 0.0476(8) 0.0525(9) 0.0359(8) 0.0010(7) 0.0106(6) -0.0144(7)
C1 0.0522(10) 0.0410(9) 0.0389(10) 0.0028(8) 0.0126(8) 0.0006(8)
C2 0.0622(12) 0.0493(11) 0.0454(11) 0.0080(9) 0.0185(9) 0.0024(9)
C3 0.0917(17) 0.0562(12) 0.0494(12) 0.0154(10) 0.0337(12) 0.0140(12)
C4 0.0979(18) 0.0537(11) 0.0378(11) 0.0042(9) 0.0134(11) 0.0138(12)
C5 0.0761(14) 0.0714(15) 0.0432(11) -0.0065(11) 0.0030(10) -0.0005(12)
C6 0.0610(12) 0.0750(15) 0.0389(10) -0.0038(10) 0.0104(9) -0.0101(10)
C7 0.0424(9) 0.0439(9) 0.0315(9) -0.0021(7) 0.0059(7) -0.0069(7)
C8 0.0472(10) 0.0451(9) 0.0506(11) 0.0051(8) 0.0088(8) -0.0070(8)
C9 0.0452(10) 0.0622(14) 0.0606(12) 0.0076(10) 0.0151(9) -0.0127(9)
C10 0.0417(10) 0.0700(13) 0.0402(10) -0.0026(9) 0.0139(8) 0.0005(9)
C11 0.0566(11) 0.0488(10) 0.0481(11) -0.0019(9) 0.0106(9) 0.0048(9)
C12 0.0468(10) 0.0454(10) 0.0454(10) -0.0013(8) 0.0081(8) -0.0092(8)
C13 0.0384(9) 0.0640(12) 0.0393(10) 0.0010(9) 0.0103(8) 0.0012(8)
C14 0.0507(11) 0.0773(15) 0.0376(10) 0.0062(10) 0.0063(8) 0.0092(10)
C15 0.0629(13) 0.0693(14) 0.0559(13) 0.0130(11) 0.0173(10) 0.0187(11)
C16 0.0627(13) 0.0691(14) 0.0610(14) -0.0029(12) 0.0159(11) 0.0120(11)
C17 0.0912(18) 0.0860(18) 0.0408(12) -0.0055(12) 0.0079(11) 0.0301(14)
C18 0.0827(16) 0.0692(14) 0.0409(12) 0.0081(10) 0.0147(11) 0.0230(12)
C19 0.0420(9) 0.0484(10) 0.0318(9) 0.0003(7) 0.0049(7) -0.0056(8)
C20 0.0518(11) 0.0593(11) 0.0494(11) -0.0026(9) 0.0180(9) -0.0066(9)
C21 0.0672(14) 0.0731(14) 0.0551(13) -0.0098(11) 0.0226(11) 0.0032(12)
C22 0.0743(15) 0.0588(13) 0.0609(14) -0.0163(11) 0.0101(12) 0.0053(12)
C23 0.0757(14) 0.0454(11) 0.0561(12) -0.0016(10) 0.0048(11) -0.0111(10)
C24 0.0578(11) 0.0525(11) 0.0407(11) 0.0005(9) 0.0105(9) -0.0111(9)
C25 0.0391(9) 0.0479(10) 0.0400(10) 0.0027(8) 0.0101(8) -0.0034(8)
C26 0.0884(18) 0.0822(17) 0.0656(16) 0.0359(14) 0.0052(13) -0.0126(14)
C27 0.117(3) 0.0747(17) 0.089(2) -0.0139(15) 0.0230(19) 0.0197(17)
C28 0.0370(8) 0.0469(9) 0.0373(9) 0.0003(8) 0.0101(6) -0.0085(8)
C29 0.0419(8) 0.0422(8) 0.0337(8) -0.0018(8) 0.0090(6) -0.0083(8)

loop_
_atom_type_symbol
_atom_type_description
_atom_type_scat_dispersion_real
_atom_type_scat_dispersion_imag
_atom_type_scat_source
C C 0.0033 0.0016 'International Tables Vol C Tables 4.2.6.8 and 6.1.1.4'
H H 0.0000 0.0000 'International Tables Vol C Tables 4.2.6.8 and 6.1.1.4'
N N 0.0061 0.0033 'International Tables Vol C Tables 4.2.6.8 and 6.1.1.4'
O O 0.0106 0.0060 'International Tables Vol C Tables 4.2.6.8 and 6.1.1.4'
S S 0.1246 0.1234 'International Tables Vol C Tables 4.2.6.8 and 6.1.1.4'
F F 0.0171 0.0103 'International Tables Vol C Tables 4.2.6.8 and 6.1.1.4'

loop_
_geom_angle_atom_site_label_1
_geom_angle_atom_site_label_2
_geom_angle_atom_site_label_3
_geom_angle
C13 S1 C28 102.22(8)
C25 O2 C26 115.92(18)
C1 N1 C29 121.06(15)
C1 N1 H1A 119.5
C29 N1 H1A 119.5
C6 C1 C2 117.80(18)
C6 C1 N1 123.51(17)
C2 C1 N1 118.68(17)
C3 C2 C1 120.7(2)
C3 C2 H2A 119.6
C1 C2 H2A 119.6
C4 C3 C2 120.6(2)
C4 C3 H3A 119.7
C2 C3 H3A 119.7
C5 C4 C3 119.1(2)
C5 C4 H4A 120.5
C3 C4 H4A 120.5
C4 C5 C6 121.2(2)
C4 C5 H5A 119.4
C6 C5 H5A 119.4
C5 C6 C1 120.6(2)
C5 C6 H6A 119.7
C1 C6 H6A 119.7
C8 C7 C12 118.26(17)
C8 C7 C29 120.90(16)
C12 C7 C29 120.71(16)
C9 C8 C7 120.94(19)
C9 C8 H8A 119.5
C7 C8 H8A 119.5
C10 C9 C8 118.37(18)
C10 C9 H9A 120.8
C8 C9 H9A 120.8
F1 C10 C11 118.9(2)
F1 C10 C9 118.53(19)
C11 C10 C9 122.54(18)
C10 C11 C12 118.91(19)
C10 C11 H11A 120.5
C12 C11 H11A 120.5
C11 C12 C7 120.98(17)
C11 C12 H12A 119.5
C7 C12 H12A 119.5
C14 C13 C18 118.9(2)
C14 C13 S1 119.83(15)
C18 C13 S1 121.28(17)
C13 C14 C15 120.37(19)
C13 C14 H14A 119.8
C15 C14 H14A 119.8
C16 C15 C14 121.3(2)
C16 C15 H15A 119.3
C14 C15 H15A 119.3
C15 C16 C17 117.4(2)
C15 C16 C27 121.6(2)
C17 C16 C27 121.0(2)
C18 C17 C16 122.2(2)
C18 C17 H17A 118.9
C16 C17 H17A 118.9
C17 C18 C13 119.8(2)
C17 C18 H18A 120.1
C13 C18 H18A 120.1
C24 C19 C20 117.58(19)
C24 C19 C28 121.43(17)
C20 C19 C28 120.85(16)
C21 C20 C19 121.0(2)
C21 C20 H20A 119.5
C19 C20 H20A 119.5
C22 C21 C20 120.6(2)
C22 C21 H21A 119.7
C20 C21 H21A 119.7
C23 C22 C21 119.3(2)
C23 C22 H22A 120.4
C21 C22 H22A 120.4
C22 C23 C24 120.8(2)
C22 C23 H23A 119.6
C24 C23 H23A 119.6
C23 C24 C19 120.7(2)
C23 C24 H24A 119.7
C19 C24 H24A 119.7
O1 C25 O2 123.27(18)
O1 C25 C28 125.35(17)
O2 C25 C28 111.35(15)
O2 C26 H26A 109.5
O2 C26 H26B 109.5
H26A C26 H26B 109.5
O2 C26 H26C 109.5
H26A C26 H26C 109.5
H26B C26 H26C 109.5
C16 C27 H27A 109.5
C16 C27 H27B 109.5
H27A C27 H27B 109.5
C16 C27 H27C 109.5
H27A C27 H27C 109.5
H27B C27 H27C 109.5
C19 C28 C25 112.90(13)
C19 C28 C29 112.04(15)
C25 C28 C29 109.03(14)
C19 C28 S1 107.37(12)
C25 C28 S1 103.55(12)
C29 C28 S1 111.66(11)
N1 C29 C7 111.18(15)
N1 C29 C28 109.51(13)
C7 C29 C28 111.51(13)
N1 C29 H29A 108.2
C7 C29 H29A 108.2
C28 C29 H29A 108.2

loop_
_geom_bond_atom_site_label_1
_geom_bond_atom_site_label_2
_geom_bond_distance
S1 C13 1.787(2)
S1 C28 1.8661(16)
F1 C10 1.362(2)
O1 C25 1.182(2)
O2 C25 1.336(2)
O2 C26 1.436(3)
N1 C1 1.396(2)
N1 C29 1.460(2)
N1 H1A 0.8600
C1 C6 1.394(3)
C1 C2 1.394(3)
C2 C3 1.386(3)
C2 H2A 0.9300
C3 C4 1.380(4)
C3 H3A 0.9300
C4 C5 1.363(4)
C4 H4A 0.9300
C5 C6 1.387(3)
C5 H5A 0.9300
C6 H6A 0.9300
C7 C8 1.387(3)
C7 C12 1.393(3)
C7 C29 1.524(2)
C8 C9 1.384(3)
C8 H8A 0.9300
C9 C10 1.370(3)
C9 H9A 0.9300
C10 C11 1.356(3)
C11 C12 1.375(3)
C11 H11A 0.9300
C12 H12A 0.9300
C13 C14 1.379(3)
C13 C18 1.376(3)
C14 C15 1.379(3)
C14 H14A 0.9300
C15 C16 1.370(3)
C15 H15A 0.9300
C16 C17 1.380(4)
C16 C27 1.511(4)
C17 C18 1.369(4)
C17 H17A 0.9300
C18 H18A 0.9300
C19 C24 1.390(3)
C19 C20 1.394(3)
C19 C28 1.521(3)
C20 C21 1.376(3)
C20 H20A 0.9300
C21 C22 1.375(4)
C21 H21A 0.9300
C22 C23 1.366(4)
C22 H22A 0.9300
C23 C24 1.386(3)
C23 H23A 0.9300
C24 H24A 0.9300
C25 C28 1.540(3)
C26 H26A 0.9600
C26 H26B 0.9600
C26 H26C 0.9600
C27 H27A 0.9600
C27 H27B 0.9600
C27 H27C 0.9600
C28 C29 1.576(2)
C29 H29A 0.9800

loop_
_geom_torsion_atom_site_label_1
_geom_torsion_atom_site_label_2
_geom_torsion_atom_site_label_3
_geom_torsion_atom_site_label_4
_geom_torsion
C29 N1 C1 C6 -30.8(3)
C29 N1 C1 C2 150.44(18)
C6 C1 C2 C3 0.0(3)
N1 C1 C2 C3 178.81(18)
C1 C2 C3 C4 -1.5(3)
C2 C3 C4 C5 1.5(3)
C3 C4 C5 C6 -0.2(4)
C4 C5 C6 C1 -1.3(4)
C2 C1 C6 C5 1.4(3)
N1 C1 C6 C5 -177.4(2)
C12 C7 C8 C9 0.6(3)
C29 C7 C8 C9 176.47(17)
C7 C8 C9 C10 -0.7(3)
C8 C9 C10 F1 -177.62(17)
C8 C9 C10 C11 0.3(3)
F1 C10 C11 C12 178.07(17)
C9 C10 C11 C12 0.2(3)
C10 C11 C12 C7 -0.3(3)
C8 C7 C12 C11 -0.1(3)
C29 C7 C12 C11 -176.00(16)
C28 S1 C13 C14 98.36(17)
C28 S1 C13 C18 -83.03(19)
C18 C13 C14 C15 2.1(3)
S1 C13 C14 C15 -179.24(17)
C13 C14 C15 C16 0.7(4)
C14 C15 C16 C17 -2.5(4)
C14 C15 C16 C27 178.2(3)
C15 C16 C17 C18 1.5(4)
C27 C16 C17 C18 -179.2(3)
C16 C17 C18 C13 1.4(4)
C14 C13 C18 C17 -3.1(4)
S1 C13 C18 C17 178.3(2)
C24 C19 C20 C21 0.8(3)
C28 C19 C20 C21 176.65(19)
C19 C20 C21 C22 -1.7(4)
C20 C21 C22 C23 0.9(4)
C21 C22 C23 C24 0.7(4)
C22 C23 C24 C19 -1.6(3)
C20 C19 C24 C23 0.8(3)
C28 C19 C24 C23 -175.01(18)
C26 O2 C25 O1 0.4(3)
C26 O2 C25 C28 178.30(19)
C24 C19 C28 C25 -158.02(18)
C20 C19 C28 C25 26.3(2)
C24 C19 C28 C29 78.4(2)
C20 C19 C28 C29 -97.27(19)
C24 C19 C28 S1 -44.5(2)
C20 C19 C28 S1 139.79(16)
O1 C25 C28 C19 -132.7(2)
O2 C25 C28 C19 49.5(2)
O1 C25 C28 C29 -7.5(3)
O2 C25 C28 C29 174.69(15)
O1 C25 C28 S1 111.5(2)
O2 C25 C28 S1 -66.32(17)
C13 S1 C28 C19 -174.40(12)
C13 S1 C28 C25 -54.74(13)
C13 S1 C28 C29 62.43(15)
C1 N1 C29 C7 75.7(2)
C1 N1 C29 C28 -160.60(16)
C8 C7 C29 N1 -142.76(17)
C12 C7 C29 N1 33.0(2)
C8 C7 C29 C28 94.7(2)
C12 C7 C29 C28 -89.5(2)
C19 C28 C29 N1 -74.73(17)
C25 C28 C29 N1 159.56(15)
S1 C28 C29 N1 45.76(19)
C19 C28 C29 C7 48.75(19)
C25 C28 C29 C7 -76.96(19)
S1 C28 C29 C7 169.23(12)
